data_2300228
loop_
_publ_author_name
'Stone, Kevin H.'
'Lapidus, Saul H.'
'Stephens, Peter W.'

_publ_section_title
;
 Implementation and use of robust refinement in powder diffraction in
 the presence of impurities
;
_journal_coeditor_code DB5058
_journal_issue 3
_journal_name_full 'Journal of Applied Crystallography'
_journal_page_first 385
_journal_page_last 391
_journal_paper_doi 10.1107/S0021889809008450
_journal_volume 42
_journal_year 2009
_chemical_formula_moiety 'C13 H18 O2'
_chemical_formula_structural 'C13 H18 O2'
_chemical_formula_sum 'C13 H18 O2'
_chemical_formula_weight 206.27
_chemical_name_common ibuprofen
_space_group_crystal_system monoclinic
_space_group_IT_number 14
_space_group_name_Hall '-P 2ybc'
_space_group_name_H-M_alt 'P 1 21/c 1'
_cell_angle_alpha 90
_cell_angle_beta 99.456(18)
_cell_angle_gamma 90
_cell_formula_units_Z 4
_cell_length_a 14.683(4)
_cell_length_b 7.860(2)
_cell_length_c 10.729(2)
_cell_volume 1221.4(5)
_diffrn_radiation_monochromator 'double Si(111)'
_diffrn_radiation_wavelength 0.698291
_cod_data_source_file db5058.cif
_cod_data_source_block Ib_6%_Robust
_cod_depositor_comments
;
 Updating space group information.

 Antanas Vaitkus,
 2018-06-07

The following automatic conversions were performed:
'_space_group_crystal_system' value 'Monoclinic' changed to 'monoclinic'
according to '/home/saulius/struct/CIF-dictionaries/cif_core.dic'
dictionary named 'cif_core.dic' version 2.4.1 from 2010-06-29.

Automatic conversion script
Id: cif_fix_enum 1527 2010-12-29 10:47:43Z saulius 

The following automatic conversions were performed:

'_space_group_crystal_system' value 'Monoclinic' changed to
'monoclinic' according to
/home/saulius/struct/CIF-dictionaries/cif_core.dic dictionary named
'cif_core.dic' version 2.4.1 from 2010-06-29.

Automatic conversion script
Id: cif_fix_values 1715 2011-07-08 13:25:40Z adriana 
;
_cod_original_cell_volume 1221.3(6)
_cod_database_code 2300228

loop_
_space_group_symop_id
_space_group_symop_operation_xyz
1 x,y,z
2 -x,y+1/2,-z+1/2
3 -x,-y,-z
4 x,-y+1/2,z+1/2

loop_
_atom_site_type_symbol
_atom_site_label
_atom_site_fract_x
_atom_site_fract_y
_atom_site_fract_z
_atom_site_occupancy
C C1a 0.705057 -0.3289223 1.132191 1
C C2a 0.6498789 -0.4965945 1.05248 1
C C3a 0.701882 -0.6070123 0.9471491 1
C C4a 0.809063 -0.5497577 0.9215288 1
C C5a 0.8642411 -0.3820855 1.00124 1
C C6a 0.812238 -0.2716677 1.106571 1
C C7a 0.6509662 -0.2140717 1.241751 1
C C8a 0.6824122 -0.4314369 1.240476 1
C C9a 0.5578295 -0.09318635 1.161004 1
C C10a 0.8631538 -0.6646083 0.8119688 1
C C11a 0.9276497 -0.8554203 0.8160932 1
C C12a 0.9009559 -0.8014668 0.6539969 1
C C13a 0.8670906 -0.7931485 0.9383537 1
O O1a 0.6214977 -0.0232967 1.07841 1
O O2a 0.519241 -0.2123395 1.120276 1
H H1a 0.584622 0.01962636 0.9978662 1
H H7a 0.6898731 -0.1137021 1.27336 1
H H8a 0.6269983 -0.503861 1.244652 1
H H8b 0.7121579 -0.4549449 1.164834 1
H H8c 0.7348954 -0.4538353 1.310572 1
H H2a 0.5869053 -0.5302341 1.067533 1
H H3a 0.6694624 -0.7055271 0.9003154 1
H H5a 0.9272147 -0.3484459 0.9861866 1
H H6a 0.8446576 -0.1731529 1.153405 1
H H10a 0.8170481 -0.6893964 0.7346423 1
H H10b 0.9182379 -0.599992 0.7940664 1
H H11a 0.9923603 -0.828654 0.8047203 1
H H12a 0.9346463 -0.6952168 0.6378919 1
H H12b 0.9149502 -0.9002937 0.6015631 1
H H12c 0.8324729 -0.7925081 0.628715 1
H H13a 0.9121888 -0.7653665 1.016071 1
H H13b 0.8244223 -0.6971095 0.9082686 1
H H13c 0.8220878 -0.8841045 0.9518369 1

loop_
_atom_type_symbol
_atom_type_description
_atom_type_scat_dispersion_real
_atom_type_scat_dispersion_imag
_atom_type_scat_source
? ? ? ? ?
